data_7108520
loop_
_publ_author_name
'Ulrich Stoeck'
'Simon Krause'
'Volodymyr Bon'
'Irena Senkovska'
'Stefan Kaskel'

_publ_section_title
;
 A highly porous metal organic framework, constructed from a cuboctahedral
 super-molecular building block, with exceptionally high methane uptake
;
_journal_name_full Chem.Commun.
_journal_page_first 10841
_journal_paper_doi 10.1039/c2cc34840c
_journal_volume 48
_journal_year 2012
_chemical_formula_sum 'C40 H20 Cu2 N2 O10'
_chemical_formula_weight 815.66
_chemical_name_systematic
;
?
;
_space_group_IT_number 225
_symmetry_cell_setting cubic
_symmetry_space_group_name_Hall '-F 4 2 3'
_symmetry_space_group_name_H-M 'F m -3 m'
_atom_sites_solution_hydrogens geom
_atom_sites_solution_primary direct
_atom_sites_solution_secondary difmap
_audit_creation_method SHELXL-97
_cell_angle_alpha 90.00
_cell_angle_beta 90.00
_cell_angle_gamma 90.00
_cell_formula_units_Z 24
_cell_length_a 46.588(5)
_cell_length_b 46.588(5)
_cell_length_c 46.588(5)
_cell_measurement_reflns_used 342
_cell_measurement_temperature 296(2)
_cell_measurement_theta_max 27.45
_cell_measurement_theta_min 2.57
_cell_volume 101117(19)
_computing_cell_refinement Mosflm
_computing_data_collection 'marCCD 1994-2002'
_computing_data_reduction Scala
_computing_molecular_graphics 'Diamond 3.1'
_computing_publication_material enCIFer
_computing_structure_refinement 'SHELXL-97 (Sheldrick, 2008)'
_computing_structure_solution 'SHELXS-97 (Sheldrick, 2008)'
_diffrn_ambient_temperature 296(2)
_diffrn_measured_fraction_theta_full 0.989
_diffrn_measured_fraction_theta_max 0.989
_diffrn_measurement_device_type 'MX-225 CCD'
_diffrn_measurement_method '\D\f scans'
_diffrn_radiation_monochromator 'Si 111'
_diffrn_radiation_probe x-ray
_diffrn_radiation_type synchrotron
_diffrn_radiation_wavelength 0.88561
_diffrn_reflns_av_R_equivalents 0.0515
_diffrn_reflns_av_sigmaI/netI 0.0931
_diffrn_reflns_limit_h_max 58
_diffrn_reflns_limit_h_min 2
_diffrn_reflns_limit_k_max 32
_diffrn_reflns_limit_k_min 0
_diffrn_reflns_limit_l_max 0
_diffrn_reflns_limit_l_min -58
_diffrn_reflns_number 9285
_diffrn_reflns_theta_full 34.15
_diffrn_reflns_theta_max 34.15
_diffrn_reflns_theta_min 3.22
_diffrn_source synchrotron
_diffrn_source_type 'BESSY BL MX-14.2'
_exptl_absorpt_coefficient_mu 0.480
_exptl_absorpt_correction_T_max 0.9857
_exptl_absorpt_correction_T_min 0.9857
_exptl_absorpt_correction_type multi-scan
_exptl_absorpt_process_details Scala
_exptl_crystal_colour green
_exptl_crystal_density_diffrn 0.321
_exptl_crystal_density_meas ?
_exptl_crystal_density_method 'not measured'
_exptl_crystal_description cubic
_exptl_crystal_F_000 9888
_exptl_crystal_size_max 0.02
_exptl_crystal_size_mid 0.02
_exptl_crystal_size_min 0.02
_platon_squeeze_details
;
The SQUEEZE procedure (PLATON) was used to correct intensities
corresponding to disordered solvent molecules, located in pores.
The resulted hkl file was used at the final refinement stage.
Crystal data from original dataset:
Overall formula: C40H20Cu2N2O10x5.2C5H9NO (NMP)
Formula weight: 1331.15
Calculated density: 0.525
F(OOO): 16627
_exptl_absorpt_coefficient_mu 0.504
_refine_ls_R_factor_all 0.1785
_refine_ls_R_factor_gt 0.1080
_refine_ls_wR_factor_ref 0.3473
_refine_ls_wR_factor_gt 0.3265
_refine_ls_goodness_of_fit_ref 1.723
_refine_ls_restrained_S_all 1.723
_refine_diff_density_max 0.414
_refine_diff_density_min -0.426
_refine_diff_density_rms 0.071

;
_refine_diff_density_max 0.364
_refine_diff_density_min -0.375
_refine_diff_density_rms 0.031
_refine_ls_extinction_method none
_refine_ls_goodness_of_fit_ref 0.861
_refine_ls_hydrogen_treatment constr
_refine_ls_matrix_type full
_refine_ls_number_parameters 97
_refine_ls_number_reflns 5122
_refine_ls_number_restraints 1
_refine_ls_restrained_S_all 0.861
_refine_ls_R_factor_all 0.1018
_refine_ls_R_factor_gt 0.0630
_refine_ls_shift/su_max 0.001
_refine_ls_shift/su_mean 0.000
_refine_ls_structure_factor_coef Fsqd
_refine_ls_weighting_details 'calc w=1/[\s^2^(Fo^2^)+(0.1034P)^2^+0.0000P] where P=(Fo^2^+2Fc^2^)/3'
_refine_ls_weighting_scheme calc
_refine_ls_wR_factor_gt 0.1732
_refine_ls_wR_factor_ref 0.1857
_reflns_number_gt 2402
_reflns_number_total 5122
_reflns_threshold_expression >2sigma(I)
_cod_data_source_file c2cc34840c.txt
_cod_data_source_block DUT-49(Cu)
_cod_depositor_comments
;
The following automatic conversions were performed:

'_exptl_crystal_density_meas' value 'not measured' was changed to '?'
- the value is perceived as not measured.

Automatic conversion script
Id: cif_fix_values 3008 2015-01-20 13:52:24Z robertas 
;
_cod_original_sg_symbol_H-M Fm-3m
_cod_database_code 7108520

loop_
_symmetry_equiv_pos_as_xyz
'x, y, z'
'-y, x, z'
'-x, -y, z'
'y, -x, z'
'x, -y, -z'
'y, x, -z'
'-x, y, -z'
'-y, -x, -z'
'z, x, y'
'-x, z, y'
'-z, -x, y'
'x, -z, y'
'z, -x, -y'
'x, z, -y'
'-z, x, -y'
'-x, -z, -y'
'y, z, x'
'-z, -y, -x'
'-z, y, x'
'z, y, -x'
'z, -y, x'
'y, -z, -x'
'-y, -z, x'
'-y, z, -x'
'x, y+1/2, z+1/2'
'-y, x+1/2, z+1/2'
'-x, -y+1/2, z+1/2'
'y, -x+1/2, z+1/2'
'x, -y+1/2, -z+1/2'
'y, x+1/2, -z+1/2'
'-x, y+1/2, -z+1/2'
'-y, -x+1/2, -z+1/2'
'z, x+1/2, y+1/2'
'-x, z+1/2, y+1/2'
'-z, -x+1/2, y+1/2'
'x, -z+1/2, y+1/2'
'z, -x+1/2, -y+1/2'
'x, z+1/2, -y+1/2'
'-z, x+1/2, -y+1/2'
'-x, -z+1/2, -y+1/2'
'y, z+1/2, x+1/2'
'-z, -y+1/2, -x+1/2'
'-z, y+1/2, x+1/2'
'z, y+1/2, -x+1/2'
'z, -y+1/2, x+1/2'
'y, -z+1/2, -x+1/2'
'-y, -z+1/2, x+1/2'
'-y, z+1/2, -x+1/2'
'x+1/2, y, z+1/2'
'-y+1/2, x, z+1/2'
'-x+1/2, -y, z+1/2'
'y+1/2, -x, z+1/2'
'x+1/2, -y, -z+1/2'
'y+1/2, x, -z+1/2'
'-x+1/2, y, -z+1/2'
'-y+1/2, -x, -z+1/2'
'z+1/2, x, y+1/2'
'-x+1/2, z, y+1/2'
'-z+1/2, -x, y+1/2'
'x+1/2, -z, y+1/2'
'z+1/2, -x, -y+1/2'
'x+1/2, z, -y+1/2'
'-z+1/2, x, -y+1/2'
'-x+1/2, -z, -y+1/2'
'y+1/2, z, x+1/2'
'-z+1/2, -y, -x+1/2'
'-z+1/2, y, x+1/2'
'z+1/2, y, -x+1/2'
'z+1/2, -y, x+1/2'
'y+1/2, -z, -x+1/2'
'-y+1/2, -z, x+1/2'
'-y+1/2, z, -x+1/2'
'x+1/2, y+1/2, z'
'-y+1/2, x+1/2, z'
'-x+1/2, -y+1/2, z'
'y+1/2, -x+1/2, z'
'x+1/2, -y+1/2, -z'
'y+1/2, x+1/2, -z'
'-x+1/2, y+1/2, -z'
'-y+1/2, -x+1/2, -z'
'z+1/2, x+1/2, y'
'-x+1/2, z+1/2, y'
'-z+1/2, -x+1/2, y'
'x+1/2, -z+1/2, y'
'z+1/2, -x+1/2, -y'
'x+1/2, z+1/2, -y'
'-z+1/2, x+1/2, -y'
'-x+1/2, -z+1/2, -y'
'y+1/2, z+1/2, x'
'-z+1/2, -y+1/2, -x'
'-z+1/2, y+1/2, x'
'z+1/2, y+1/2, -x'
'z+1/2, -y+1/2, x'
'y+1/2, -z+1/2, -x'
'-y+1/2, -z+1/2, x'
'-y+1/2, z+1/2, -x'
'-x, -y, -z'
'y, -x, -z'
'x, y, -z'
'-y, x, -z'
'-x, y, z'
'-y, -x, z'
'x, -y, z'
'y, x, z'
'-z, -x, -y'
'x, -z, -y'
'z, x, -y'
'-x, z, -y'
'-z, x, y'
'-x, -z, y'
'z, -x, y'
'x, z, y'
'-y, -z, -x'
'z, y, x'
'z, -y, -x'
'-z, -y, x'
'-z, y, -x'
'-y, z, x'
'y, z, -x'
'y, -z, x'
'-x, -y+1/2, -z+1/2'
'y, -x+1/2, -z+1/2'
'x, y+1/2, -z+1/2'
'-y, x+1/2, -z+1/2'
'-x, y+1/2, z+1/2'
'-y, -x+1/2, z+1/2'
'x, -y+1/2, z+1/2'
'y, x+1/2, z+1/2'
'-z, -x+1/2, -y+1/2'
'x, -z+1/2, -y+1/2'
'z, x+1/2, -y+1/2'
'-x, z+1/2, -y+1/2'
'-z, x+1/2, y+1/2'
'-x, -z+1/2, y+1/2'
'z, -x+1/2, y+1/2'
'x, z+1/2, y+1/2'
'-y, -z+1/2, -x+1/2'
'z, y+1/2, x+1/2'
'z, -y+1/2, -x+1/2'
'-z, -y+1/2, x+1/2'
'-z, y+1/2, -x+1/2'
'-y, z+1/2, x+1/2'
'y, z+1/2, -x+1/2'
'y, -z+1/2, x+1/2'
'-x+1/2, -y, -z+1/2'
'y+1/2, -x, -z+1/2'
'x+1/2, y, -z+1/2'
'-y+1/2, x, -z+1/2'
'-x+1/2, y, z+1/2'
'-y+1/2, -x, z+1/2'
'x+1/2, -y, z+1/2'
'y+1/2, x, z+1/2'
'-z+1/2, -x, -y+1/2'
'x+1/2, -z, -y+1/2'
'z+1/2, x, -y+1/2'
'-x+1/2, z, -y+1/2'
'-z+1/2, x, y+1/2'
'-x+1/2, -z, y+1/2'
'z+1/2, -x, y+1/2'
'x+1/2, z, y+1/2'
'-y+1/2, -z, -x+1/2'
'z+1/2, y, x+1/2'
'z+1/2, -y, -x+1/2'
'-z+1/2, -y, x+1/2'
'-z+1/2, y, -x+1/2'
'-y+1/2, z, x+1/2'
'y+1/2, z, -x+1/2'
'y+1/2, -z, x+1/2'
'-x+1/2, -y+1/2, -z'
'y+1/2, -x+1/2, -z'
'x+1/2, y+1/2, -z'
'-y+1/2, x+1/2, -z'
'-x+1/2, y+1/2, z'
'-y+1/2, -x+1/2, z'
'x+1/2, -y+1/2, z'
'y+1/2, x+1/2, z'
'-z+1/2, -x+1/2, -y'
'x+1/2, -z+1/2, -y'
'z+1/2, x+1/2, -y'
'-x+1/2, z+1/2, -y'
'-z+1/2, x+1/2, y'
'-x+1/2, -z+1/2, y'
'z+1/2, -x+1/2, y'
'x+1/2, z+1/2, y'
'-y+1/2, -z+1/2, -x'
'z+1/2, y+1/2, x'
'z+1/2, -y+1/2, -x'
'-z+1/2, -y+1/2, x'
'-z+1/2, y+1/2, -x'
'-y+1/2, z+1/2, x'
'y+1/2, z+1/2, -x'
'y+1/2, -z+1/2, x'

loop_
_atom_site_label
_atom_site_type_symbol
_atom_site_fract_x
_atom_site_fract_y
_atom_site_fract_z
_atom_site_U_iso_or_equiv
_atom_site_adp_type
_atom_site_occupancy
_atom_site_symmetry_multiplicity
_atom_site_calc_flag
_atom_site_refinement_flags
_atom_site_disorder_assembly
_atom_site_disorder_group
Cu1 Cu 0.0000 1.0000 0.350490(14) 0.0670(3) Uani 1 8 d S . .
Cu2 Cu 0.0000 1.0000 0.293952(15) 0.0788(3) Uani 1 8 d S . .
O1 O 0.0000 0.95789(5) 0.34618(4) 0.0871(7) Uani 1 2 d S . .
O2 O 0.0000 0.95805(5) 0.29804(5) 0.1024(8) Uani 1 2 d S . .
O3 O 0.0000 1.0000 0.24645(10) 0.152(2) Uani 1 8 d S . .
O4 O 0.0000 1.0000 0.39758(9) 0.1274(19) Uani 1 8 d S . .
N1 N 0.0000 0.82547(6) 0.32547(6) 0.144(2) Uani 1 4 d S . .
C1 C 0.0000 0.94612(8) 0.32245(8) 0.0853(9) Uani 1 2 d S . .
C2 C 0.0000 0.91407(8) 0.32184(8) 0.0998(11) Uani 1 2 d S . .
C3 C 0.0000 0.89829(7) 0.34735(7) 0.0911(10) Uani 1 2 d S . .
H3A H 0.0000 0.9080 0.3648 0.109 Uiso 1 2 calc SR . .
C4 C 0.0000 0.86921(7) 0.34718(7) 0.1013(12) Uani 1 2 d S . .
C5 C 0.0000 0.85474(8) 0.32020(8) 0.1273(17) Uani 1 2 d S . .
C6 C 0.0000 0.87040(10) 0.29449(9) 0.1386(18) Uani 1 2 d S . .
H6 H 0.0000 0.8610 0.2769 0.166 Uiso 1 2 calc SR . .
C7 C 0.0000 0.89895(9) 0.29562(8) 0.1222(15) Uani 1 2 d S . .
H7 H 0.0000 0.9093 0.2785 0.147 Uiso 1 2 calc SR . .
C8 C 0.0000 0.80321(9) 0.30321(9) 0.147(3) Uani 1 4 d S . .
C9 C 0.02349(17) 0.80150(15) 0.28532(14) 0.190(5) Uani 0.50 1 d PD A -1
H9A H 0.0392 0.8136 0.2874 0.228 Uiso 0.50 1 calc PR A -1
C10 C 0.02236(16) 0.78012(13) 0.26347(13) 0.175(4) Uani 0.50 1 d PD A -1
H10A H 0.0373 0.7788 0.2502 0.210 Uiso 0.50 1 calc PR A -1
C11 C 0.0000 0.76161(8) 0.26161(8) 0.150(3) Uani 1 4 d S . .

loop_
_atom_site_aniso_label
_atom_site_aniso_U_11
_atom_site_aniso_U_22
_atom_site_aniso_U_33
_atom_site_aniso_U_23
_atom_site_aniso_U_13
_atom_site_aniso_U_12
Cu1 0.0785(4) 0.0785(4) 0.0441(4) 0.000 0.000 0.000
Cu2 0.0963(4) 0.0963(4) 0.0438(4) 0.000 0.000 0.000
O1 0.1219(18) 0.0798(15) 0.0597(14) -0.0078(11) 0.000 0.000
O2 0.155(2) 0.0929(17) 0.0596(14) -0.0044(12) 0.000 0.000
O3 0.206(4) 0.206(4) 0.045(3) 0.000 0.000 0.000
O4 0.165(3) 0.165(3) 0.053(3) 0.000 0.000 0.000
N1 0.285(7) 0.0739(19) 0.0739(19) -0.035(2) 0.000 0.000
C1 0.098(3) 0.086(2) 0.072(2) -0.0033(19) 0.000 0.000
C2 0.135(3) 0.086(3) 0.078(2) -0.009(2) 0.000 0.000
C3 0.135(3) 0.076(2) 0.063(2) -0.0132(16) 0.000 0.000
C4 0.170(4) 0.069(2) 0.065(2) -0.0159(15) 0.000 0.000
C5 0.236(5) 0.079(3) 0.067(2) -0.022(2) 0.000 0.000
C6 0.241(6) 0.105(3) 0.069(3) -0.024(2) 0.000 0.000
C7 0.202(5) 0.092(3) 0.073(2) -0.020(2) 0.000 0.000
C8 0.285(10) 0.078(3) 0.078(3) -0.032(3) 0.000 0.000
C9 0.307(10) 0.127(7) 0.136(8) -0.072(6) 0.058(5) -0.057(5)
C10 0.279(8) 0.123(6) 0.123(6) -0.069(6) 0.059(5) -0.056(5)
C11 0.275(10) 0.087(3) 0.087(3) -0.034(3) 0.000 0.000

loop_
_atom_type_symbol
_atom_type_description
_atom_type_scat_dispersion_real
_atom_type_scat_dispersion_imag
_atom_type_scat_source
C C 0.0060 0.0030 'International Tables Vol C Tables 4.2.6.8 and 6.1.1.4'
H H 0.0000 0.0000 'International Tables Vol C Tables 4.2.6.8 and 6.1.1.4'
Cu Cu 0.1640 1.8640 'International Tables Vol C Tables 4.2.6.8 and 6.1.1.4'
N N 0.0100 0.0050 'International Tables Vol C Tables 4.2.6.8 and 6.1.1.4'
O O 0.0180 0.0100 'International Tables Vol C Tables 4.2.6.8 and 6.1.1.4'

loop_
_geom_angle_atom_site_label_1
_geom_angle_atom_site_label_2
_geom_angle_atom_site_label_3
_geom_angle
_geom_angle_site_symmetry_1
_geom_angle_site_symmetry_3
O1 Cu1 O1 89.407(13) . 4_465
O1 Cu1 O1 168.32(13) . 3_575
O1 Cu1 O1 89.407(13) 4_465 3_575
O1 Cu1 O1 89.407(13) . 2_665
O1 Cu1 O1 168.32(13) 4_465 2_665
O1 Cu1 O1 89.407(13) 3_575 2_665
O1 Cu1 O4 95.84(6) . .
O1 Cu1 O4 95.84(6) 4_465 .
O1 Cu1 O4 95.84(6) 3_575 .
O1 Cu1 O4 95.84(6) 2_665 .
O2 Cu2 O2 89.460(14) 3_575 2_665
O2 Cu2 O2 89.460(14) 3_575 4_465
O2 Cu2 O2 168.86(13) 2_665 4_465
O2 Cu2 O2 168.86(13) 3_575 .
O2 Cu2 O2 89.460(13) 2_665 .
O2 Cu2 O2 89.460(13) 4_465 .
O2 Cu2 O3 95.57(7) 3_575 .
O2 Cu2 O3 95.57(7) 2_665 .
O2 Cu2 O3 95.57(7) 4_465 .
O2 Cu2 O3 95.57(7) . .
C1 O1 Cu1 122.2(2) . .
C1 O2 Cu2 121.6(2) . .
C5 N1 C5 110.4(4) 34_554 .
C5 N1 C8 124.8(2) 34_554 .
C5 N1 C8 124.8(2) . .
O1 C1 O2 127.5(3) . .
O1 C1 C2 117.5(3) . .
O2 C1 C2 115.0(3) . .
C3 C2 C7 118.3(4) . .
C3 C2 C1 120.6(3) . .
C7 C2 C1 121.1(3) . .
C4 C3 C2 121.4(3) . .
C4 C3 H3A 119.3 . .
C2 C3 H3A 119.3 . .
C3 C4 C5 118.5(3) . .
C3 C4 C4 134.68(19) . 34_554
C5 C4 C4 106.8(2) . 34_554
N1 C5 C6 131.5(3) . .
N1 C5 C4 108.0(3) . .
C6 C5 C4 120.5(4) . .
C7 C6 C5 119.1(4) . .
C7 C6 H6 120.5 . .
C5 C6 H6 120.5 . .
C6 C7 C2 122.2(4) . .
C6 C7 H7 118.9 . .
C2 C7 H7 118.9 . .
C9 C8 C9 45.5(7) 34_554 101
C9 C8 C9 105.2(7) 34_554 136_554
C9 C8 C9 124.1(7) 101 136_554
C9 C8 C9 124.1(7) 34_554 .
C9 C8 C9 105.2(7) 101 .
C9 C8 C9 45.5(7) 136_554 .
C9 C8 N1 117.9(3) 34_554 .
C9 C8 N1 117.9(3) 101 .
C9 C8 N1 117.9(3) 136_554 .
C9 C8 N1 117.9(3) . .
C8 C9 C10 116.3(6) . .
C8 C9 H9A 121.8 . .
C10 C9 H9A 121.8 . .
C11 C10 C9 121.2(6) . .
C11 C10 H10A 119.4 . .
C9 C10 H10A 119.4 . .
C10 C11 C10 47.8(6) 136_554 .
C10 C11 C10 120.6(7) 136_554 101
C10 C11 C10 100.5(7) . 101
C10 C11 C10 100.5(7) 136_554 34_554
C10 C11 C10 120.6(7) . 34_554
C10 C11 C10 47.8(6) 101 34_554
C10 C11 C11 119.7(3) 136_554 121_565
C10 C11 C11 119.7(3) . 121_565
C10 C11 C11 119.7(3) 101 121_565
C10 C11 C11 119.7(3) 34_554 121_565

loop_
_geom_bond_atom_site_label_1
_geom_bond_atom_site_label_2
_geom_bond_distance
_geom_bond_site_symmetry_2
Cu1 O1 1.972(2) .
Cu1 O1 1.972(2) 4_465
Cu1 O1 1.972(2) 3_575
Cu1 O1 1.972(2) 2_665
Cu1 O4 2.194(4) .
Cu2 O2 1.963(2) 3_575
Cu2 O2 1.963(2) 2_665
Cu2 O2 1.963(2) 4_465
Cu2 O2 1.963(2) .
Cu2 O3 2.213(5) .
O1 C1 1.234(4) .
O2 C1 1.266(4) .
N1 C5 1.386(4) 34_554
N1 C5 1.386(4) .
N1 C8 1.466(7) .
C1 C2 1.493(5) .
C2 C3 1.397(4) .
C2 C7 1.410(4) .
C3 C4 1.355(4) .
C3 H3A 0.9300 .
C4 C5 1.427(4) .
C4 C4 1.451(7) 34_554
C5 C6 1.402(5) .
C6 C7 1.331(5) .
C6 H6 0.9300 .
C7 H7 0.9300 .
C8 C9 1.378(7) 34_554
C8 C9 1.378(7) 101
C8 C9 1.378(7) 136_554
C8 C9 1.378(7) .
C9 C10 1.426(6) .
C9 H9A 0.9300 .
C10 C11 1.355(6) .
C10 H10A 0.9300 .
C11 C10 1.355(6) 136_554
C11 C10 1.355(6) 101
C11 C10 1.355(6) 34_554
C11 C11 1.529(11) 121_565

loop_
_geom_torsion_atom_site_label_1
_geom_torsion_atom_site_label_2
_geom_torsion_atom_site_label_3
_geom_torsion_atom_site_label_4
_geom_torsion
_geom_torsion_site_symmetry_1
_geom_torsion_site_symmetry_4
O1 Cu1 O1 C1 84.19(6) 4_465 .
O1 Cu1 O1 C1 0.000(2) 3_575 .
O1 Cu1 O1 C1 -84.19(6) 2_665 .
O4 Cu1 O1 C1 180.000(1) . .
O2 Cu2 O2 C1 0.000(3) 3_575 .
O2 Cu2 O2 C1 84.46(7) 2_665 .
O2 Cu2 O2 C1 -84.46(7) 4_465 .
O3 Cu2 O2 C1 180.000(1) . .
Cu1 O1 C1 O2 0.000(2) . .
Cu1 O1 C1 C2 180.000(1) . .
Cu2 O2 C1 O1 0.000(2) . .
Cu2 O2 C1 C2 180.000(1) . .
O1 C1 C2 C3 0.000(2) . .
O2 C1 C2 C3 180.000(2) . .
O1 C1 C2 C7 180.000(2) . .
O2 C1 C2 C7 0.000(2) . .
C7 C2 C3 C4 0.000(2) . .
C1 C2 C3 C4 180.000(1) . .
C2 C3 C4 C5 0.000(2) . .
C2 C3 C4 C4 180.000(2) . 34_554
C5 N1 C5 C6 180.000(2) 34_554 .
C8 N1 C5 C6 0.000(2) . .
C5 N1 C5 C4 0.000(1) 34_554 .
C8 N1 C5 C4 180.000(1) . .
C3 C4 C5 N1 180.0 . .
C4 C4 C5 N1 0.0 34_554 .
C3 C4 C5 C6 0.000(2) . .
C4 C4 C5 C6 180.000(1) 34_554 .
N1 C5 C6 C7 180.000(2) . .
C4 C5 C6 C7 0.000(2) . .
C5 C6 C7 C2 0.000(2) . .
C3 C2 C7 C6 0.000(2) . .
C1 C2 C7 C6 180.000(2) . .
C5 N1 C8 C9 64.0(4) 34_554 34_554
C5 N1 C8 C9 -116.0(4) . 34_554
C5 N1 C8 C9 116.0(4) 34_554 101
C5 N1 C8 C9 -64.0(4) . 101
C5 N1 C8 C9 -64.0(4) 34_554 136_554
C5 N1 C8 C9 116.0(4) . 136_554
C5 N1 C8 C9 -116.0(4) 34_554 .
C5 N1 C8 C9 64.0(4) . .
C9 C8 C9 C10 1.7(5) 34_554 .
C9 C8 C9 C10 -44.5(10) 101 .
C9 C8 C9 C10 78.8(7) 136_554 .
N1 C8 C9 C10 -178.3(5) . .
C8 C9 C10 C11 -3.5(11) . .
C9 C10 C11 C10 -73.6(8) . 136_554
C9 C10 C11 C10 48.6(9) . 101
C9 C10 C11 C10 1.8(6) . 34_554
C9 C10 C11 C11 -178.2(6) . 121_565

loop_
_platon_squeeze_void_nr
_platon_squeeze_void_average_x
_platon_squeeze_void_average_y
_platon_squeeze_void_average_z
_platon_squeeze_void_volume
_platon_squeeze_void_count_electrons
_platon_squeeze_void_content
1 -0.002 -0.003 -0.002 84702 6728 ' '
